data_2101493
loop_
_publ_author_name
'Suresh, C. G.'
'Gangamani, B. P.'
'Ganesh, K. N.'

_publ_section_title
;
 The rare <i>trans</i>-<i>syn</i> thymine photodimers: structures of
 polyoxyethylene-linked bisthymines and the derived
 <i>trans</i>-<i>syn</i> thymine photodimers. Comparison of the
 stereochemistry before and after photodimerization
;
_journal_issue 2
_journal_name_full 'Acta Crystallographica Section B'
_journal_page_first 376
_journal_page_last 383
_journal_paper_doi 10.1107/S0108768195012006
_journal_volume 52
_journal_year 1996
_chemical_formula_sum 'C20 H22 N4 O6'
_chemical_formula_weight 414.4
_space_group_IT_number 2
_space_group_name_Hall '-P 1'
_space_group_name_H-M_alt 'P -1'
_symmetry_cell_setting triclinic
_symmetry_space_group_name_Hall '-P 1'
_symmetry_space_group_name_H-M 'P -1'
_cell_angle_alpha 108.57(2)
_cell_angle_beta 94.37(2)
_cell_angle_gamma 99.77(2)
_cell_formula_units_Z 2
_cell_length_a 8.558(2)
_cell_length_b 11.077(2)
_cell_length_c 11.437(3)
_cell_volume 1002.9(4)
_diffrn_radiation_type Mo
_diffrn_radiation_wavelength 0.71073
_exptl_absorpt_coefficient_mu 0.096
_exptl_crystal_density_diffrn 1.377
_exptl_crystal_F_000 436
_cod_data_source_file hu0428.cif
_cod_data_source_block hu0428c
_cod_original_cell_volume 1003.1(4)
_cod_database_code 2101493

loop_
_space_group_symop_id
_space_group_symop_operation_xyz
1 x,y,z
2 -x,-y,-z

loop_
_atom_site_label
_atom_site_fract_x
_atom_site_fract_y
_atom_site_fract_z
_atom_site_U_iso_or_equiv
O2 .4478(2) .2451(2) .5512(2) .0707(7)
O4 .0253(2) .03310(10) .67190(10) .0515(6)
O2' .7159(2) .91350(10) .85890(10) .0609(6)
O4' .9132(2) .71110(10) .50960(10) .0491(5)
O10 .72030(10) .31750(10) .84180(10) .0423(5)
O10' .6589(2) .54350(10) .93540(10) .0436(5)
N1 .4990(2) .10860(10) .65490(10) .0406(6)
N3 .2403(2) .13560(10) .61350(10) .0375(5)
N1' .6343(2) .69280(10) .77150(10) .0436(3)
N3' .8150(2) .8058(2) .68480(10) .0419(6)
C2 .4009(2) .1694(2) .6036(2) .0415(7)
C4 .1716(2) .0516(2) .6697(2) .0387(6)
C5 .2818(2) -.0070(2) .7240(2) .0534(8)
C6 .4372(2) .0237(2) .7127(2) .0532(8)
C7 .2197(4) -.0995(4) .7896(5) .1033(18)
C2' .7216(2) .8109(2) .7783(2) .0446(7)
C4' .8268(2) .6974(2) .5875(2) .0390(6)
C5' .7359(2) .5761(2) .5889(2) .0407(6)
C6' .6451(2) .5792(2) .6794(2) .0428(7)
C7' .7468(3) .4530(2) .4886(2) .0554(8)
C8 .6729(2) .1398(2) .6526(2) .0490(7)
C9 .7659(2) .1976(2) .7823(2) .0463(7)
C11 .7860(2) .3821(2) .96230(10) .0357(6)
C12 .8798(2) .3348(2) 1.0351(2) .0489(7)
C13 .9377(3) .4099(2) 1.1578(2) .0586(9)
C13' .9023(3) .5300(2) 1.2091(2) .0618(9)
C12' .8085(3) .5778(2) 1.1374(2) .0519(8)
C11' .7508(2) .5054(2) 1.01440(10) .0374(6)
C9' .6268(3) .6713(2) .9798(2) .0468(7)
C8' .5348(3) .6895(2) .8712(2) .0517(8)
H3 0.180(3) 0.1764(19) 0.5866(18) 0.048(6)
H3' 0.870(3) 0.871(2) 0.6871(18) 0.04(6)
H6 0.515(3) -0.012(2) 0.745(2) 0.064(6)
H6' 0.581(3) 0.507(2) 0.6915(18) 0.048(5)
H71 0.157(5) -0.178(3) 0.729(3) 0.104(11)
H72 0.308(8) -0.106(5) 0.834(5) 0.21(2)
H73 0.130(6) -0.070(4) 0.858(4) 0.145(14)
H7'1 0.676(4) 0.373(3) 0.488(3) 0.089(8)
H7'2 0.731(3) 0.459(3) 0.402(3) 0.086(8)
H7'3 0.858(5) 0.428(3) 0.501(3) 0.114(10)
H81 0.707(2) 0.059(2) 0.6102(18) 0.046(5)
H82 0.691(3) 0.197(2) 0.6006(19) 0.051(6)
H91 0.866(3) 0.209(2) 0.772(2) 0.068(7)
H92 0.740(3) 0.138(2) 0.828(2) 0.058(6)
H12 0.916(3) 0.255(2) 0.999(2) 0.060(6)
H13 1.000(3) 0.378(3) 1.212(2) 0.080(7)
H13' 0.942(3) 0.575(2) 1.294(2) 0.070(7)
H12' 0.790(3) 0.664(2) 1.177(2) 0.058(6)
H9'1 0.569(3) 0.679(2) 1.048(2) 0.054(6)
H9'2 0.727(3) 0.733(2) 1.0085(17) 0.047(5)
H8'1 0.503(3) 0.771(2) 0.897(2) 0.062(6)
H8'2 0.439(3) 0.617(2) 0.830(2) 0.061(6)

loop_
_geom_angle_atom_site_label_1
_geom_angle_atom_site_label_2
_geom_angle_atom_site_label_3
_geom_angle
C11 O10 C9 116.60(10)
C9' O10' C11' 118.10(10)
C6 N1 C2 120.4(2)
C8 N1 C2 119.3(2)
C8 N1 C6 120.2(2)
C4 N3 C2 127.6(2)
H3 N3 C2 115.3(14)
H3 N3 C4 117.0(14)
C6' N1' C2' 121.6(2)
C8' N1' C2' 117.5(2)
C8' N1' C6' 120.8(2)
C4' N3' C2' 127.4(2)
H3' N3' C2' 117.6(15)
H3' N3' C4' 115.0(15)
N1 C2 O2 123.7(2)
N3 C2 O2 121.6(2)
N3 C2 N1 114.7(2)
N3 C4 O4 119.6(2)
C5 C4 O4 125.4(2)
C5 C4 N3 115.0(2)
C6 C5 C4 117.6(2)
C7 C5 C4 119.5(2)
C7 C5 C6 122.9(2)
C5 C6 N1 124.8(2)
H6 C6 N1 113.2(14)
H6 C6 C5 122.0(14)
H71 C7 C5 109.(2)
H72 C7 C5 104.(4)
H72 C7 H71 118.(4)
H73 C7 C5 118.(2)
H73 C7 H71 102.(3)
H73 C7 H72 108.(4)
N1' C2' O2' 123.5(2)
N3' C2' O2' 122.3(2)
N3' C2' N1' 114.2(2)
N3' C4' O4' 118.8(2)
C5' C4' O4' 126.0(2)
C5' C4' N3' 115.2(2)
C6' C5' C4' 118.2(2)
C7' C5' C4' 118.5(2)
C7' C5' C6' 123.3(2)
C5' C6' N1' 123.3(2)
H6' C6' N1' 110.1(12)
H6' C6' C5' 126.5(12)
H7'1 C7' C5' 116.4(16)
H7'2 C7' C5' 112.9(15)
H7'2 C7' H7'1 108.(2)
H7'3 C7' C5' 111.4(18)
H7'3 C7' H7'1 100.(2)
H7'3 C7' H7'2 107.(2)
C9 C8 N1 111.9(2)
H81 C8 N1 108.1(12)
H81 C8 C9 107.9(12)
H82 C8 N1 107.1(12)
H82 C8 C9 113.9(12)
H82 C8 H81 107.8(15)
C8 C9 O10 107.60(10)
H91 C9 O10 111.7(16)
H91 C9 C8 105.3(16)
H92 C9 O10 110.5(12)
H92 C9 C8 109.4(13)
H92 C9 H91 112.(2)
C12 C11 O10 125.5(2)
C11' C11 O10 115.10(10)
C11' C11 C12 119.4(2)
C13 C12 C11 119.9(2)
H12 C12 C11 120.7(13)
H12 C12 C13 119.0(13)
C13' C13 C12 120.8(2)
H13 C13 C12 122.0(15)
H13 C13 C13' 117.2(15)
C12' C13' C13 119.8(2)
H13' C13' C13 116.9(15)
H13' C13' C12' 123.4(15)
C11' C12' C13' 120.5(2)
H12' C12' C13' 116.5(13)
H12' C12' C11' 122.9(13)
C11 C11' O10' 115.00(10)
C12' C11' O10' 125.3(2)
C12' C11' C11 119.7(2)
C8' C9' O10' 106.3(2)
H9'1 C9' O10' 109.3(13)
H9'1 C9' C8' 112.9(13)
H9'2 C9' O10' 109.0(11)
H9'2 C9' C8' 111.4(11)
H9'2 C9' H9'1 107.9(17)
C9' C8' N1' 111.8(2)
H8'1 C8' N1' 105.8(14)
H8'1 C8' C9' 110.2(14)
H8'2 C8' N1' 105.1(13)
H8'2 C8' C9' 113.2(13)
H8'2 C8' H8'1 110.(2)

loop_
_geom_bond_atom_site_label_1
_geom_bond_atom_site_label_2
_geom_bond_distance
C2' O2' 1.226(2)
C4' O4' 1.230(2)
C9 O10 1.420(2)
C11 O10 1.359(2)
C11' O10' 1.364(2)
C9' O10' 1.425(2)
C2 N1 1.368(2)
C6 N1 1.372(3)
C8 N1 1.475(2)
C2 N3 1.385(2)
C4 N3 1.370(2)
H3 N3 0.84(2)
C2' N1' 1.368(2)
C6' N1' 1.382(2)
C8' N1' 1.481(2)
C2' N3' 1.375(2)
C4' N3' 1.378(2)
H3' N3' 0.78(3)
C4 C5 1.441(3)
C6 C5 1.342(3)
C7 C5 1.503(3)
H6 C6 0.94(2)
H71 C7 0.97(4)
H72 C7 0.90(6)
H73 C7 1.15(4)
C5' C4' 1.439(3)
C6' C5' 1.336(3)
C7' C5' 1.499(3)
H6' C6' 0.95(2)
H7'1 C7' 0.99(3)
H7'2 C7' 1.01(3)
H7'3 C7' 1.04(4)
C9 C8 1.512(3)
H81 C8 0.98(2)
H82 C8 1.00(2)
H91 C9 0.87(3)
H92 C9 0.97(2)
C12 C11 1.388(3)
H12 C12 0.96(2)
C12 C13 1.386(3)
H13 C13 0.98(3)
C13 C13' 1.368(3)
H13' C13' 0.94(3)
C13' C12' 1.385(3)
H12' C12' 0.97(2)
C11 C11' 1.401(2)
C12' C11' 1.381(3)
C8' C9' 1.505(3)
H9'1 C9' 0.94(2)
H9'2 C9' 0.96(2)
H8'1 C8' 0.95(2)
H8'2 C8' 1.01(2)
